data_1548398
loop_
_publ_author_name
'Peng-Wei Xu'
'Jia-Kuan Liu'
'Lan Shen'
'Zhong-Yan Cao'
'Xiao-Li Zhao'
'Jun Yan'
'Jian Zhou'

_publ_section_title
;
 Diastereo- and enantioselective [3 + 3] cycloaddition of spirocyclopropyl
 oxindoles using both aldonitrones and ketonitrones
;
_journal_name_full 'Nature Communications'
_journal_page_first 1619
_journal_paper_doi 10.1038/s41467-017-01451-1
_journal_volume 8
_journal_year 2017
_chemical_formula_sum 'C32 H29 Cl N2 O4 S'
_chemical_formula_weight 573.08
_space_group_IT_number 15
_symmetry_cell_setting monoclinic
_symmetry_Int_Tables_number 15
_symmetry_space_group_name_Hall '-C 2yc'
_symmetry_space_group_name_H-M 'C 1 2/c 1'
_cell_angle_alpha 90.
_cell_angle_beta 96.408(2)
_cell_angle_gamma 90.
_cell_formula_units_Z 8
_cell_length_a 33.9594(19)
_cell_length_b 8.3689(5)
_cell_length_c 19.1807(11)
_cell_volume 5417.2(5)
_diffrn_ambient_temperature 296
_diffrn_radiation_probe x-ray
_diffrn_radiation_type MoK\a
_diffrn_radiation_wavelength 0.71073
_exptl_absorpt_coefficient_mu 0.261
_exptl_crystal_density_diffrn 1.405
_exptl_crystal_F_000 2400
_refine_ls_goodness_of_fit_ref 1.022
_refine_ls_number_parameters 361
_refine_ls_number_reflns 4771
_refine_ls_R_factor_all 0.1466
_refine_ls_R_factor_gt 0.0595
_refine_ls_wR_factor_gt 0.1126
_refine_ls_wR_factor_ref 0.1517
_cod_data_source_file ncomms1619-2017-1.cif
_cod_data_source_block major-4e
_cod_depositor_comments
;
   Crystal size            0.12 x 0.06 x 0.04 mm 
   Theta range for data collection      1.21 to 25.01 deg. 
   Limiting indices        -40<=h<=40, -9<=k<=9, -22<=l<=22 
   Reflections collected / unique    30722 / 4771 [R(int) = 0.1645] 
   Completeness to theta = 25.01    99.9 % 
   Absorption correction       Semi-empirical from equivalents 
   Max. and min. transmission      0.9896 and 0.9694 
   Refinement method         Full-matrix least-squares on F2 
   Largest diff. peak and hole      0.292 and -0.288 e. A-3 
;
_cod_original_sg_symbol_H-M 'C 2/c'
_cod_database_code 1548398

loop_
_space_group_symop_id
_space_group_symop_operation_xyz
1 x,y,z
2 -x,y,1/2-z
3 -x,-y,-z
4 x,-y,1/2+z
5 1/2+x,1/2+y,z
6 1/2-x,1/2+y,1/2-z
7 1/2-x,1/2-y,-z
8 1/2+x,1/2-y,1/2+z

loop_
_atom_site_aniso_label
_atom_site_aniso_U_11
_atom_site_aniso_U_22
_atom_site_aniso_U_33
_atom_site_aniso_U_23
_atom_site_aniso_U_13
_atom_site_aniso_U_12
S(1) .044(1) .035(1) .032(1) .001(1) -.006(1) -.004(1)
Cl(1) .039(1) .110(1) .052(1) .002(1) .010(1) -.018(1)
N(1) .045(2) .031(3) .029(2) .003(2) -.001(2) -.002(2)
N(2) .030(2) .039(2) .026(2) .003(2) -.002(2) -.001(2)
O(1) .041(2) .069(3) .045(2) .015(2) -.006(2) -.020(2)
O(2) .081(3) .036(2) .043(2) -.011(2) -.010(2) .008(2)
O(3) .043(2) .056(2) .036(2) -.004(2) .007(2) -.013(2)
O(4) .051(2) .041(2) .027(2) .002(2) -.002(2) .004(2)
C(1) .030(2) .031(3) .034(3) .002(2) .002(2) .002(2)
C(2) .043(3) .040(3) .029(3) -.001(2) .004(2) .000(2)
C(3) .048(3) .059(4) .023(2) .003(3) .001(2) .002(3)
C(4) .032(3) .047(4) .044(3) .008(3) .005(2) .003(2)
C(5) .043(3) .033(3) .041(3) -.004(2) .000(2) .000(2)
C(6) .041(3) .042(3) .029(3) .002(3) -.002(2) .000(2)
C(7) .070(4) .058(4) .063(4) .028(3) .001(3) .001(3)
C(8) .037(3) .034(3) .027(2) -.003(2) .002(2) .004(2)
C(9) .038(3) .037(3) .041(3) .001(3) .006(2) -.005(2)
C(10) .064(3) .022(3) .041(3) .001(2) .007(3) -.002(2)
C(11) .064(4) .033(3) .039(3) .000(2) .000(3) .016(3)
C(12) .046(3) .046(3) .049(3) -.001(3) .008(2) .010(3)
C(13) .047(3) .036(3) .038(3) .002(2) .012(2) .002(2)
C(14) .032(2) .035(3) .025(2) .002(2) .001(2) -.001(2)
C(15) .033(2) .027(3) .023(2) -.002(2) .002(2) .001(2)
C(16) .034(3) .032(3) .025(2) .002(2) .000(2) .002(2)
C(17) .034(3) .049(3) .027(2) .001(2) .001(2) -.005(2)
C(18) .030(2) .051(4) .035(3) -.001(2) .003(2) .000(2)
C(19) .036(3) .055(4) .030(3) .004(2) .010(2) .003(2)
C(20) .046(3) .048(3) .022(2) .004(2) .004(2) .006(2)
C(21) .035(2) .029(3) .025(2) -.001(2) .000(2) .003(2)
C(22) .039(3) .025(3) .029(2) .001(2) .004(2) .002(2)
C(23) .067(4) .040(3) .044(3) -.007(3) -.002(3) -.001(3)
C(24) .040(3) .035(3) .027(2) .000(2) .003(2) .001(2)
C(25) .037(3) .042(3) .028(2) -.001(2) .001(2) .003(2)
C(26) .038(3) .040(3) .029(3) .001(2) -.002(2) .001(2)
C(27) .036(3) .070(4) .040(3) .009(3) .001(2) .002(3)
C(28) .041(3) .063(4) .032(3) .008(3) .005(2) -.008(3)
C(29) .047(3) .043(3) .035(3) .001(2) .002(2) .004(2)
C(30) .034(3) .046(3) .048(3) .011(3) .004(2) .008(2)
C(31) .039(3) .051(4) .051(3) .008(3) .007(2) .004(3)
C(32) .057(3) .058(4) .044(3) .013(3) .002(3) .002(3)

loop_
_atom_site_label
_atom_site_type_symbol
_atom_site_fract_x
_atom_site_fract_y
_atom_site_fract_z
_atom_site_U_iso_or_equiv
S(1) S .0624(1) .8456(2) .3498(1) .038(1)
Cl(1) Cl .2610(1) 1.1083(2) .4246(1) .066(1)
N(1) N .1577(1) 1.1151(4) .6216(2) .036(1)
N(2) N .0959(1) .8910(4) .4179(2) .032(1)
O(1) O .0262(1) .8130(4) .3778(2) .052(1)
O(2) O .0798(1) .7264(4) .3099(2) .054(1)
O(3) O .0616(1) .8324(4) .5141(2) .044(1)
O(4) O .1643(1) .9845(4) .6728(1) .040(1)
C(1) C .0583(1) 1.0223(6) .3001(2) .032(1)
C(2) C .0495(1) 1.0083(6) .2283(2) .037(1)
C(3) C .0433(1) 1.1438(7) .1884(2) .044(1)
C(4) C .0470(1) 1.2950(6) .2181(2) .041(1)
C(5) C .0563(1) 1.3060(6) .2904(2) .040(1)
C(6) C .0616(1) 1.1705(6) .3321(2) .038(1)
C(7) C .0414(2) 1.4433(6) .1734(3) .064(2)
C(8) C .1008(1) 1.2102(5) .5379(2) .033(1)
C(9) C .1213(1) 1.3205(6) .5013(2) .039(1)
C(10) C .1009(2) 1.4453(6) .4654(2) .042(1)
C(11) C .0603(2) 1.4575(6) .4644(2) .046(1)
C(12) C .0398(2) 1.3470(6) .4991(2) .047(1)
C(13) C .0600(1) 1.2262(6) .5361(2) .040(1)
C(14) C .1203(1) 1.0722(5) .5791(2) .031(1)
C(15) C .1298(1) .9275(5) .5327(2) .027(1)
C(16) C .1562(1) .9666(5) .4760(2) .031(1)
C(17) C .1950(1) 1.0182(6) .4810(2) .037(1)
C(18) C .2121(1) 1.0428(6) .4194(2) .039(1)
C(19) C .1914(1) 1.0185(6) .3550(2) .040(1)
C(20) C .1525(1) .9676(6) .3492(2) .038(1)
C(21) C .1356(1) .9416(5) .4104(2) .030(1)
C(22) C .0909(1) .8768(5) .4904(2) .031(1)
C(23) C .1535(2) 1.2528(6) .6677(2) .051(1)
C(24) C .1448(1) .7901(5) .5816(2) .034(1)
C(25) C .1763(1) .8418(6) .6394(2) .036(1)
C(26) C .1839(1) .7237(6) .6990(2) .036(1)
C(27) C .1533(1) .6689(7) .7337(2) .049(1)
C(28) C .1599(1) .5741(6) .7933(2) .045(1)
C(29) C .1978(1) .5329(6) .8203(2) .042(1)
C(30) C .2287(1) .5855(6) .7850(2) .043(1)
C(31) C .2219(1) .6797(6) .7253(2) .047(1)
C(32) C .2049(2) .4370(6) .8867(2) .053(2)
H(2A) H .0478 .9081 .2073 .045
H(3A) H .0364 1.1341 .1403 .052
H(5A) H .0591 1.4063 .3113 .048
H(6A) H .0673 1.1792 .3805 .045
H(7A) H .0351 1.4134 .1251 .096
H(7B) H .0654 1.5050 .1784 .096
H(7C) H .0201 1.5060 .1881 .096
H(9A) H .1485 1.3109 .5009 .047
H(10A) H .1147 1.5207 .4420 .051
H(11A) H .0467 1.5408 .4401 .055
H(12A) H .0124 1.3539 .4975 .056
H(13A) H .0460 1.1534 .5605 .048
H(14A) H .1019 1.0348 .6114 .037
H(17A) H .2093 1.0361 .5246 .044
H(19A) H .2036 1.0365 .3147 .048
H(20A) H .1382 .9514 .3055 .046
H(23A) H .1787 1.2764 .6937 .076
H(23B) H .1345 1.2282 .6997 .076
H(23C) H .1446 1.3438 .6399 .076
H(24A) H .1226 .7450 .6026 .041
H(24B) H .1555 .7068 .5540 .041
H(25A) H .2011 .8622 .6193 .043
H(27A) H .1274 .6962 .7169 .059
H(28A) H .1385 .5380 .8151 .054
H(30A) H .2545 .5573 .8017 .051
H(31A) H .2433 .7136 .7027 .056
H(32A) H .1799 .4108 .9029 .080
H(32B) H .2205 .4985 .9219 .080
H(32C) H .2187 .3404 .8777 .080

loop_
_geom_angle_atom_site_label_1
_geom_angle_atom_site_label_2
_geom_angle_atom_site_label_3
_geom_angle
_geom_angle_site_symmetry_1
_geom_angle_site_symmetry_2
_geom_angle_site_symmetry_3
_geom_angle_publ_flag
O1 S1 O2 119.8(2) . . . yes
O1 S1 N2 106.8(2) . . . yes
O1 S1 C1 110.3(2) . . . yes
O2 S1 N2 106.9(3) . . . yes
O2 S1 C1 108.1(2) . . . yes
N2 S1 C1 103.8(2) . . . yes
N1 O4 C25 110.5(3) . . . yes
O4 N1 C14 104.2(3) . . . yes
O4 N1 C23 101.5(3) . . . yes
C14 N1 C23 112.8(4) . . . yes
S1 N2 C21 123.5(3) . . . yes
S1 N2 C22 126.7(3) . . . yes
C21 N2 C22 109.8(3) . . . yes
S1 C1 C2 117.7(4) . . . yes
S1 C1 C6 121.1(3) . . . yes
C2 C1 C6 121.1(4) . . . no
C1 C2 C3 119.3(4) . . . no
C2 C3 C4 121.6(4) . . . no
C3 C4 C5 118.0(4) . . . no
C3 C4 C7 121.1(4) . . . no
C5 C4 C7 120.8(4) . . . no
C4 C5 C6 121.4(4) . . . no
C1 C6 C5 118.6(4) . . . no
C9 C8 C13 118.5(4) . . . no
C9 C8 C14 123.8(3) . . . no
C13 C8 C14 117.7(4) . . . no
C8 C9 C10 119.8(4) . . . no
C9 C10 C11 120.2(5) . . . no
C10 C11 C12 120.2(5) . . . no
C11 C12 C13 119.7(6) . . . no
C8 C13 C12 121.5(4) . . . no
N1 C14 C8 113.8(3) . . . yes
N1 C14 C15 106.5(3) . . . yes
C8 C14 C15 113.7(3) . . . no
C14 C15 C16 114.7(3) . . . no
C14 C15 C22 107.3(3) . . . no
C14 C15 C24 108.0(3) . . . no
C16 C15 C22 102.9(3) . . . no
C16 C15 C24 114.6(3) . . . no
C22 C15 C24 108.9(3) . . . no
C15 C16 C17 130.7(3) . . . no
C15 C16 C21 109.8(3) . . . no
C17 C16 C21 119.5(3) . . . no
C16 C17 C18 118.3(3) . . . no
Cl1 C18 C17 119.0(3) . . . yes
Cl1 C18 C19 119.3(3) . . . yes
C17 C18 C19 121.7(3) . . . no
C18 C19 C20 120.7(3) . . . no
C19 C20 C21 117.7(3) . . . no
N2 C21 C16 109.8(3) . . . yes
N2 C21 C20 128.0(3) . . . yes
C16 C21 C20 122.2(3) . . . no
O3 C22 N2 126.2(4) . . . yes
O3 C22 C15 126.1(4) . . . yes
N2 C22 C15 107.7(3) . . . yes
C15 C24 C25 113.1(3) . . . no
O4 C25 C24 110.6(3) . . . yes
O4 C25 C26 103.9(3) . . . yes
C24 C25 C26 114.4(4) . . . no
C25 C26 C27 120.7(3) . . . no
C25 C26 C31 121.6(3) . . . no
C27 C26 C31 117.4(4) . . . no
C26 C27 C28 121.9(3) . . . no
C27 C28 C29 120.7(3) . . . no
C28 C29 C30 117.7(4) . . . no
C28 C29 C32 120.5(4) . . . no
C30 C29 C32 121.8(4) . . . no
C29 C30 C31 121.3(3) . . . no
C26 C31 C30 121.0(3) . . . no
C1 C2 H2A 120.00 . . . no
C3 C2 H2A 120.00 . . . no
C2 C3 H3A 119.00 . . . no
C4 C3 H3A 119.00 . . . no
C4 C5 H5A 119.00 . . . no
C6 C5 H5A 119.00 . . . no
C1 C6 H6A 121.00 . . . no
C5 C6 H6A 121.00 . . . no
C4 C7 H7A 110.00 . . . no
C4 C7 H7B 110.00 . . . no
C4 C7 H7C 109.00 . . . no
H7A C7 H7B 109.00 . . . no
H7A C7 H7C 109.00 . . . no
H7B C7 H7C 110.00 . . . no
C8 C9 H9A 120.00 . . . no
C10 C9 H9A 120.00 . . . no
C9 C10 H10A 120.00 . . . no
C11 C10 H10A 120.00 . . . no
C10 C11 H11A 120.00 . . . no
C12 C11 H11A 120.00 . . . no
C11 C12 H12A 120.00 . . . no
C13 C12 H12A 120.00 . . . no
C8 C13 H13A 119.00 . . . no
C12 C13 H13A 119.00 . . . no
N1 C14 H14A 107.00 . . . no
C8 C14 H14A 108.00 . . . no
C15 C14 H14A 107.00 . . . no
C16 C17 H17A 121.00 . . . no
C18 C17 H17A 121.00 . . . no
C18 C19 H19A 120.00 . . . no
C20 C19 H19A 120.00 . . . no
C19 C20 H20A 121.00 . . . no
C21 C20 H20A 121.00 . . . no
N1 C23 H23A 109.00 . . . no
N1 C23 H23B 109.00 . . . no
N1 C23 H23C 110.00 . . . no
H23A C23 H23B 110.00 . . . no
H23A C23 H23C 109.00 . . . no
H23B C23 H23C 109.00 . . . no
C15 C24 H24A 109.00 . . . no
C15 C24 H24B 109.00 . . . no
C25 C24 H24A 109.00 . . . no
C25 C24 H24B 109.00 . . . no
H24A C24 H24B 108.00 . . . no
O4 C25 H25A 109.00 . . . no
C24 C25 H25A 109.00 . . . no
C26 C25 H25A 109.00 . . . no
C26 C27 H27A 119.00 . . . no
C28 C27 H27A 119.00 . . . no
C27 C28 H28A 120.00 . . . no
C29 C28 H28A 120.00 . . . no
C29 C30 H30A 119.00 . . . no
C31 C30 H30A 119.00 . . . no
C26 C31 H31A 120.00 . . . no
C30 C31 H31A 119.00 . . . no
C29 C32 H32A 109.00 . . . no
C29 C32 H32B 109.00 . . . no
C29 C32 H32C 109.00 . . . no
H32A C32 H32B 109.00 . . . no
H32A C32 H32C 109.00 . . . no
H32B C32 H32C 110.00 . . . no

loop_
_geom_bond_atom_site_label_1
_geom_bond_atom_site_label_2
_geom_bond_distance
_geom_bond_site_symmetry_1
_geom_bond_site_symmetry_2
_geom_bond_publ_flag
Cl1 C18 1.741(5) . . yes
S1 O1 1.422(5) . . yes
S1 O2 1.425(4) . . yes
S1 N2 1.677(4) . . yes
S1 C1 1.757(5) . . yes
O3 C22 1.198(5) . . yes
O4 N1 1.470(5) . . yes
O4 C25 1.436(6) . . yes
N1 C14 1.475(5) . . yes
N1 C23 1.469(6) . . yes
N2 C21 1.436(5) . . yes
N2 C22 1.425(5) . . yes
C1 C2 1.381(5) . . no
C1 C6 1.383(7) . . no
C2 C3 1.371(7) . . no
C3 C4 1.388(7) . . no
C4 C5 1.391(5) . . no
C4 C7 1.508(7) . . no
C5 C6 1.388(7) . . no
C8 C9 1.392(6) . . no
C8 C13 1.389(5) . . no
C8 C14 1.510(6) . . no
C9 C10 1.392(7) . . no
C10 C11 1.381(10) . . no
C11 C12 1.373(8) . . no
C12 C13 1.374(7) . . no
C14 C15 1.558(6) . . no
C15 C16 1.520(5) . . no
C15 C22 1.531(5) . . no
C15 C24 1.535(6) . . no
C16 C17 1.380(5) . . no
C16 C21 1.386(5) . . no
C17 C18 1.389(5) . . no
C18 C19 1.367(5) . . no
C19 C20 1.381(5) . . no
C20 C21 1.380(5) . . no
C24 C25 1.515(5) . . no
C25 C26 1.511(6) . . no
C26 C27 1.374(5) . . no
C26 C31 1.382(5) . . no
C27 C28 1.389(6) . . no
C28 C29 1.377(5) . . no
C29 C30 1.383(5) . . no
C29 C32 1.502(6) . . no
C30 C31 1.388(6) . . no
C2 H2A 0.9300 . . no
C3 H3A 0.9300 . . no
C5 H5A 0.9300 . . no
C6 H6A 0.9300 . . no
C7 H7A 0.9600 . . no
C7 H7B 0.9600 . . no
C7 H7C 0.9600 . . no
C9 H9A 0.9300 . . no
C10 H10A 0.9300 . . no
C11 H11A 0.9300 . . no
C12 H12A 0.9300 . . no
C13 H13A 0.9300 . . no
C14 H14A 0.9800 . . no
C17 H17A 0.9300 . . no
C19 H19A 0.9300 . . no
C20 H20A 0.9300 . . no
C23 H23A 0.9600 . . no
C23 H23B 0.9600 . . no
C23 H23C 0.9600 . . no
C24 H24A 0.9700 . . no
C24 H24B 0.9700 . . no
C25 H25A 0.9800 . . no
C27 H27A 0.9300 . . no
C28 H28A 0.9300 . . no
C30 H30A 0.9300 . . no
C31 H31A 0.9300 . . no
C32 H32A 0.9600 . . no
C32 H32B 0.9600 . . no
C32 H32C 0.9600 . . no

loop_
_geom_torsion_atom_site_label_1
_geom_torsion_atom_site_label_2
_geom_torsion_atom_site_label_3
_geom_torsion_atom_site_label_4
_geom_torsion
_geom_torsion_site_symmetry_1
_geom_torsion_site_symmetry_2
_geom_torsion_site_symmetry_3
_geom_torsion_site_symmetry_4
_geom_torsion_publ_flag
O1 S1 N2 C21 -175.7(3) . . . . no
O1 S1 N2 C22 8.5(4) . . . . no
O2 S1 N2 C21 55.0(4) . . . . no
O2 S1 N2 C22 -120.9(4) . . . . no
C1 S1 N2 C21 -59.2(4) . . . . no
C1 S1 N2 C22 125.0(4) . . . . no
O1 S1 C1 C2 -96.9(3) . . . . no
O1 S1 C1 C6 79.7(4) . . . . no
O2 S1 C1 C2 35.8(4) . . . . no
O2 S1 C1 C6 -147.7(3) . . . . no
N2 S1 C1 C2 149.1(3) . . . . no
N2 S1 C1 C6 -34.4(4) . . . . no
N1 O4 C25 C24 -59.7(4) . . . . no
N1 O4 C25 C26 177.1(3) . . . . no
C25 O4 N1 C14 73.0(4) . . . . no
C25 O4 N1 C23 -169.6(4) . . . . no
O4 N1 C14 C8 162.2(3) . . . . no
O4 N1 C14 C15 -71.7(3) . . . . no
C23 N1 C14 C8 53.0(4) . . . . no
C23 N1 C14 C15 179.1(3) . . . . no
S1 N2 C21 C16 -178.7(3) . . . . no
S1 N2 C21 C20 2.8(6) . . . . no
C22 N2 C21 C16 -2.2(5) . . . . no
C22 N2 C21 C20 179.2(4) . . . . no
S1 N2 C22 O3 -1.3(6) . . . . no
S1 N2 C22 C15 178.4(3) . . . . no
C21 N2 C22 O3 -177.6(4) . . . . no
C21 N2 C22 C15 2.1(4) . . . . no
S1 C1 C2 C3 175.4(3) . . . . no
C6 C1 C2 C3 -1.1(5) . . . . no
S1 C1 C6 C5 -177.1(3) . . . . no
C2 C1 C6 C5 -0.7(5) . . . . no
C1 C2 C3 C4 2.3(5) . . . . no
C2 C3 C4 C5 -1.6(5) . . . . no
C2 C3 C4 C7 178.0(4) . . . . no
C3 C4 C5 C6 -0.3(5) . . . . no
C7 C4 C5 C6 -179.9(4) . . . . no
C4 C5 C6 C1 1.4(5) . . . . no
C13 C8 C9 C10 1.5(6) . . . . no
C14 C8 C9 C10 -179.2(4) . . . . no
C9 C8 C13 C12 0.3(6) . . . . no
C14 C8 C13 C12 -179.1(4) . . . . no
C9 C8 C14 N1 43.1(5) . . . . no
C9 C8 C14 C15 -79.1(5) . . . . no
C13 C8 C14 N1 -137.6(4) . . . . no
C13 C8 C14 C15 100.2(4) . . . . no
C8 C9 C10 C11 -1.8(6) . . . . no
C9 C10 C11 C12 0.3(6) . . . . no
C10 C11 C12 C13 1.4(6) . . . . no
C11 C12 C13 C8 -1.7(7) . . . . no
N1 C14 C15 C16 -68.7(4) . . . . no
N1 C14 C15 C22 177.7(3) . . . . no
N1 C14 C15 C24 60.4(4) . . . . no
C8 C14 C15 C16 57.4(4) . . . . no
C8 C14 C15 C22 -56.2(4) . . . . no
C8 C14 C15 C24 -173.4(3) . . . . no
C14 C15 C16 C17 64.3(6) . . . . no
C14 C15 C16 C21 -116.3(4) . . . . no
C22 C15 C16 C17 -179.6(5) . . . . no
C22 C15 C16 C21 -0.2(4) . . . . no
C24 C15 C16 C17 -61.5(6) . . . . no
C24 C15 C16 C21 117.9(4) . . . . no
C14 C15 C22 O3 -60.2(5) . . . . no
C14 C15 C22 N2 120.2(3) . . . . no
C16 C15 C22 O3 178.5(4) . . . . no
C16 C15 C22 N2 -1.1(4) . . . . no
C24 C15 C22 O3 56.5(5) . . . . no
C24 C15 C22 N2 -123.2(3) . . . . no
C14 C15 C24 C25 -47.9(4) . . . . no
C16 C15 C24 C25 81.3(4) . . . . no
C22 C15 C24 C25 -164.0(3) . . . . no
C15 C16 C17 C18 179.1(4) . . . . no
C21 C16 C17 C18 -0.2(7) . . . . no
C15 C16 C21 N2 1.4(5) . . . . no
C15 C16 C21 C20 -179.9(4) . . . . no
C17 C16 C21 N2 -179.1(4) . . . . no
C17 C16 C21 C20 -0.4(7) . . . . no
C16 C17 C18 Cl1 179.9(4) . . . . no
C16 C17 C18 C19 0.6(7) . . . . no
Cl1 C18 C19 C20 -179.6(4) . . . . no
C17 C18 C19 C20 -0.3(8) . . . . no
C18 C19 C20 C21 -0.4(7) . . . . no
C19 C20 C21 N2 179.1(4) . . . . no
C19 C20 C21 C16 0.7(7) . . . . no
C15 C24 C25 O4 47.7(4) . . . . no
C15 C24 C25 C26 164.5(3) . . . . no
O4 C25 C26 C27 66.8(5) . . . . no
O4 C25 C26 C31 -106.4(4) . . . . no
C24 C25 C26 C27 -53.8(6) . . . . no
C24 C25 C26 C31 133.0(4) . . . . no
C25 C26 C27 C28 -172.9(4) . . . . no
C31 C26 C27 C28 0.6(7) . . . . no
C25 C26 C31 C30 172.6(4) . . . . no
C27 C26 C31 C30 -0.8(7) . . . . no
C26 C27 C28 C29 0.7(8) . . . . no
C27 C28 C29 C30 -1.7(7) . . . . no
C27 C28 C29 C32 177.0(4) . . . . no
C28 C29 C30 C31 1.5(7) . . . . no
C32 C29 C30 C31 -177.3(4) . . . . no
C29 C30 C31 C26 -0.2(7) . . . . no
